data_7125849
loop_
_publ_author_name
'Hill, Ethan A.'
'Zhao, Norman'
'Filatov, Alexander S.'
'Anderson, John S.'

_publ_section_title
;
 Nickel(ii)-methyl complexes adopting unusual seesaw geometries.
;
_journal_issue 57
_journal_name_full 'Chemical communications (Cambridge, England)'
_journal_page_first 7861
_journal_page_last 7864
_journal_paper_doi 10.1039/c9cc09249h
_journal_volume 56
_journal_year 2020
_chemical_formula_moiety 'C27 H38 B Cl N6 Ni'
_chemical_formula_sum 'C27 H38 B Cl N6 Ni'
_chemical_formula_weight 551.60
_space_group_crystal_system monoclinic
_space_group_IT_number 14
_space_group_name_Hall '-P 2yn'
_space_group_name_H-M_alt 'P 1 21/n 1'
_atom_sites_solution_hydrogens geom
_atom_sites_solution_primary dual
_atom_sites_solution_secondary difmap
_audit_creation_date 2019-11-26
_audit_creation_method
;
Olex2 1.2
(compiled 2018.05.29 svn.r3508 for OlexSys, GUI svn.r5506)
;
_audit_update_record
;
2019-11-27 deposited with the CCDC.	2020-01-22 downloaded from the CCDC.
;
_cell_angle_alpha 90
_cell_angle_beta 91.925(6)
_cell_angle_gamma 90
_cell_formula_units_Z 4
_cell_length_a 9.6383(16)
_cell_length_b 17.821(3)
_cell_length_c 16.177(3)
_cell_measurement_reflns_used 7750
_cell_measurement_temperature 100(2)
_cell_measurement_theta_max 24.87
_cell_measurement_theta_min 2.29
_cell_volume 2777.1(8)
_computing_cell_refinement 'SAINT V.8.35A (Bruker AXS Inc., 2013)'
_computing_data_collection 'APEX3 v.2015.9-0 (Bruker AXS Inc., 2015)'
_computing_data_reduction 'SAINT V.8.35A (Bruker AXS Inc., 2013)'
_computing_molecular_graphics 'Olex2 (Dolomanov et al., 2009)'
_computing_publication_material 'Olex2 (Dolomanov et al., 2009)'
_computing_structure_refinement 'XL-2018/3 (Sheldrick, 2015b)'
_computing_structure_solution 'XT 2014/5 (Sheldrick, 2015a)'
_diffrn_ambient_temperature 100(2)
_diffrn_detector 'Bruker PHOTON 100'
_diffrn_detector_area_resol_mean 10.4167
_diffrn_detector_type CMOS
_diffrn_measured_fraction_theta_full 0.998
_diffrn_measured_fraction_theta_max 0.998
_diffrn_measurement_device_type 'Bruker D8 Venture'
_diffrn_measurement_method 'omega and phi scans'
_diffrn_radiation_monochromator mirrors
_diffrn_radiation_type MoK\a
_diffrn_radiation_wavelength 0.71073
_diffrn_reflns_av_R_equivalents 0.0560
_diffrn_reflns_av_unetI/netI 0.0487
_diffrn_reflns_Laue_measured_fraction_full 0.998
_diffrn_reflns_Laue_measured_fraction_max 0.998
_diffrn_reflns_limit_h_max 11
_diffrn_reflns_limit_h_min -11
_diffrn_reflns_limit_k_max 20
_diffrn_reflns_limit_k_min -21
_diffrn_reflns_limit_l_max 19
_diffrn_reflns_limit_l_min -19
_diffrn_reflns_number 25048
_diffrn_reflns_point_group_measured_fraction_full 0.998
_diffrn_reflns_point_group_measured_fraction_max 0.998
_diffrn_reflns_theta_full 25.074
_diffrn_reflns_theta_max 25.074
_diffrn_reflns_theta_min 2.286
_diffrn_source 'micro-focus X-ray tube'
_diffrn_source_type 'INCOATEC ImuS'
_diffrn_standards_number 0
_exptl_absorpt_coefficient_mu 0.822
_exptl_absorpt_correction_T_max 0.7452
_exptl_absorpt_correction_T_min 0.6732
_exptl_absorpt_correction_type multi-scan
_exptl_absorpt_process_details
;
SADABS-2016/2 (Bruker,2016/2) was used for absorption correction. 
wR2(int) was 0.0782 before and 0.0590 after correction. 
The Ratio of minimum to maximum transmission is 0.9034. 
;
_exptl_crystal_colour 'clear green'
_exptl_crystal_colour_lustre clear
_exptl_crystal_colour_primary green
_exptl_crystal_density_diffrn 1.319
_exptl_crystal_description prism
_exptl_crystal_F_000 1168
_exptl_crystal_size_max 0.48
_exptl_crystal_size_mid 0.28
_exptl_crystal_size_min 0.19
_refine_diff_density_max 0.555
_refine_diff_density_min -0.226
_refine_diff_density_rms 0.066
_refine_ls_extinction_method none
_refine_ls_goodness_of_fit_ref 1.014
_refine_ls_hydrogen_treatment constr
_refine_ls_matrix_type full
_refine_ls_number_parameters 334
_refine_ls_number_reflns 4930
_refine_ls_number_restraints 0
_refine_ls_restrained_S_all 1.014
_refine_ls_R_factor_all 0.0633
_refine_ls_R_factor_gt 0.0385
_refine_ls_shift/su_max 0.001
_refine_ls_shift/su_mean 0.000
_refine_ls_structure_factor_coef Fsqd
_refine_ls_weighting_details 'w=1/[\s^2^(Fo^2^)+(0.0456P)^2^+1.4255P] where P=(Fo^2^+2Fc^2^)/3'
_refine_ls_weighting_scheme calc
_refine_ls_wR_factor_gt 0.0847
_refine_ls_wR_factor_ref 0.0939
_reflns_Friedel_coverage 0.000
_reflns_number_gt 3761
_reflns_number_total 4930
_reflns_threshold_expression 'I > 2\s(I)'
_cod_data_source_file c9cc09249h2.cif
_cod_data_source_block 1a_tBuNiCl
_cod_depositor_comments 'Adding full bibliography for 7125849--7125850.cif.'
_cod_original_cell_volume 2777.0(8)
_cod_database_code 7125849
_shelx_shelxl_version_number 2018/3
_shelx_space_group_comment
;
The symmetry employed for this shelxl refinement is uniquely defined
by the following loop, which should always be used as a source of
symmetry information in preference to the above space-group names.
They are only intended as comments.
;
_shelx_estimated_absorpt_t_max 0.859
_shelx_estimated_absorpt_t_min 0.694
_olex2_refinement_description
;
1. Others
 Fixed Uiso: H4(0.026) H5(0.021) H6(0.021) H7(0.03) H8(0.023) H9(0.023)
 H11A(0.042) H11B(0.042) H11C(0.042) H12B(0.043) H12A(0.043) H12C(0.043)
 H13A(0.051) H13B(0.051) H13C(0.051) H15A(0.04) H15B(0.04) H15C(0.04)
 H16A(0.046) H16B(0.046) H16C(0.046) H17A(0.053) H17B(0.053) H17C(0.053)
 H19A(0.037) H19B(0.037) H19C(0.037) H20A(0.036) H20B(0.036) H20C(0.036)
 H21A(0.038) H21B(0.038) H21C(0.038) H23(0.025) H24(0.034) H25(0.035)
 H26(0.033) H27(0.025)
 Fixed X: H4(0.592254) H5(0.941454) H6(0.606581) H7(0.419154) H8(0.988106)
 H9(0.435128) H11A(0.432458) H11B(0.280489) H11C(0.377734) H12B(0.090429)
 H12A(0.134744) H12C(0.191248) H13A(0.213612) H13B(0.183309) H13C(0.335419)
 H15A(0.59371) H15B(0.662837) H15C(0.741776) H16A(0.711068) H16B(0.655244)
 H16C(0.573914) H17A(0.951241) H17B(0.880573) H17C(0.939784) H19A(0.135375)
 H19B(0.107282) H19C(0.210387) H20A(0.401405) H20B(0.298351) H20C(0.44375)
 H21A(0.32453) H21B(0.178205) H21C(0.20211) H23(0.878234) H24(1.015131)
 H25(0.965836) H26(0.77228) H27(0.636148)
 Fixed Y: H4(0.530455) H5(0.691229) H6(0.584921) H7(0.563166) H8(0.825991)
 H9(0.653215) H11A(0.775159) H11B(0.811244) H11C(0.811537) H12B(0.740674)
 H12A(0.666104) H12C(0.746036) H13A(0.614849) H13B(0.691849) H13C(0.655801)
 H15A(0.902769) H15B(0.984217) H15C(0.912719) H16A(0.936748) H16B(1.002543)
 H16C(0.924342) H17A(0.935844) H17B(1.010995) H17C(0.949923) H19A(0.724663)
 H19B(0.811628) H19C(0.787511) H20A(0.865527) H20B(0.890423) H20C(0.85178)
 H21A(0.755787) H21B(0.793987) H21C(0.706794) H23(0.605519) H24(0.49924)
 H25(0.394592) H26(0.395545) H27(0.502521)
 Fixed Z: H4(0.682679) H5(0.547655) H6(0.383152) H7(0.785236) H8(0.568723)
 H9(0.295416) H11A(0.830506) H11B(0.8233) H11C(0.745037) H12B(0.736264)
 H12A(0.688757) H12C(0.659874) H13A(0.826412) H13B(0.873405) H13C(0.878754)
 H15A(0.678308) H15B(0.686138) H15C(0.724776) H16A(0.473407) H16B(0.530839)
 H16C(0.524789) H17A(0.646296) H17B(0.610796) H17C(0.5486) H19A(0.4284)
 H19B(0.409713) H19C(0.484656) H20A(0.425384) H20B(0.350735) H20C(0.331777)
 H21A(0.24676) H21B(0.264414) H21C(0.283801) H23(0.647068) H24(0.660027)
 H25(0.578059) H26(0.487731) H27(0.474085)
;
_olex2_submission_special_instructions 'No special instructions were received'

loop_
_space_group_symop_operation_xyz
'x, y, z'
'-x+1/2, y+1/2, -z+1/2'
'-x, -y, -z'
'x-1/2, -y-1/2, z-1/2'

loop_
_atom_site_label
_atom_site_type_symbol
_atom_site_fract_x
_atom_site_fract_y
_atom_site_fract_z
_atom_site_U_iso_or_equiv
_atom_site_adp_type
_atom_site_occupancy
_atom_site_site_symmetry_order
_atom_site_calc_flag
_atom_site_refinement_flags_posn
Ni1 Ni 0.46314(3) 0.78058(2) 0.58015(2) 0.01644(11) Uani 1 1 d .
Cl1 Cl 0.32075(7) 0.87902(4) 0.59953(4) 0.02967(19) Uani 1 1 d .
N1 N 0.3996(2) 0.66500(12) 0.72129(13) 0.0192(5) Uani 1 1 d .
N2 N 0.7743(2) 0.83569(11) 0.58454(13) 0.0169(5) Uani 1 1 d .
N3 N 0.4030(2) 0.71899(11) 0.40025(12) 0.0155(5) Uani 1 1 d .
N4 N 0.5512(2) 0.63563(11) 0.63126(12) 0.0150(5) Uani 1 1 d .
N5 N 0.7347(2) 0.71697(11) 0.56765(12) 0.0139(4) Uani 1 1 d .
N6 N 0.5532(2) 0.65790(11) 0.47751(12) 0.0146(5) Uani 1 1 d .
C1 C 0.4633(3) 0.69058(14) 0.65326(15) 0.0171(6) Uani 1 1 d .
C2 C 0.6711(3) 0.78336(14) 0.58152(15) 0.0161(6) Uani 1 1 d .
C3 C 0.4622(2) 0.71643(13) 0.47774(15) 0.0148(5) Uani 1 1 d .
C4 C 0.5414(3) 0.57602(15) 0.68492(16) 0.0218(6) Uani 1 1 d .
H4 H 0.592254 0.530455 0.682679 0.026 Uiso 1 1 calc R
C5 C 0.8746(3) 0.72863(14) 0.55927(15) 0.0174(6) Uani 1 1 d .
H5 H 0.941454 0.691229 0.547655 0.021 Uiso 1 1 calc R
C6 C 0.5515(3) 0.62607(14) 0.39982(15) 0.0177(6) Uani 1 1 d .
H6 H 0.606581 0.584921 0.383152 0.021 Uiso 1 1 calc R
C7 C 0.4475(3) 0.59370(15) 0.74073(17) 0.0253(6) Uani 1 1 d .
H7 H 0.419154 0.563166 0.785236 0.030 Uiso 1 1 calc R
C8 C 0.9003(3) 0.80193(14) 0.57034(15) 0.0192(6) Uani 1 1 d .
H8 H 0.988106 0.825991 0.568723 0.023 Uiso 1 1 calc R
C9 C 0.4585(3) 0.66324(14) 0.35186(16) 0.0193(6) Uani 1 1 d .
H9 H 0.435128 0.653215 0.295416 0.023 Uiso 1 1 calc R
C10 C 0.2913(3) 0.70736(16) 0.76668(16) 0.0238(6) Uani 1 1 d .
C11 C 0.3508(3) 0.78309(16) 0.79381(17) 0.0283(7) Uani 1 1 d .
H11A H 0.432458 0.775159 0.830506 0.042 Uiso 1 1 calc GR
H11B H 0.280489 0.811244 0.823300 0.042 Uiso 1 1 calc GR
H11C H 0.377734 0.811537 0.745037 0.042 Uiso 1 1 calc GR
C12 C 0.1657(3) 0.71580(17) 0.70763(17) 0.0285(7) Uani 1 1 d .
H12B H 0.090429 0.740674 0.736264 0.043 Uiso 1 1 calc GR
H12A H 0.134744 0.666104 0.688757 0.043 Uiso 1 1 calc GR
H12C H 0.191248 0.746036 0.659874 0.043 Uiso 1 1 calc GR
C13 C 0.2525(3) 0.66358(18) 0.84309(17) 0.0338(7) Uani 1 1 d .
H13A H 0.213612 0.614849 0.826412 0.051 Uiso 1 1 calc GR
H13B H 0.183309 0.691849 0.873405 0.051 Uiso 1 1 calc GR
H13C H 0.335419 0.655801 0.878754 0.051 Uiso 1 1 calc GR
C14 C 0.7531(3) 0.91823(14) 0.59729(16) 0.0214(6) Uani 1 1 d .
C15 C 0.6814(3) 0.93059(15) 0.67894(17) 0.0266(7) Uani 1 1 d .
H15A H 0.593710 0.902769 0.678308 0.040 Uiso 1 1 calc GR
H15B H 0.662837 0.984217 0.686138 0.040 Uiso 1 1 calc GR
H15C H 0.741776 0.912719 0.724776 0.040 Uiso 1 1 calc GR
C16 C 0.6656(3) 0.94809(15) 0.52524(18) 0.0309(7) Uani 1 1 d .
H16A H 0.711068 0.936748 0.473407 0.046 Uiso 1 1 calc GR
H16B H 0.655244 1.002543 0.530839 0.046 Uiso 1 1 calc GR
H16C H 0.573914 0.924342 0.524789 0.046 Uiso 1 1 calc GR
C17 C 0.8937(3) 0.95722(16) 0.6011(2) 0.0357(8) Uani 1 1 d .
H17A H 0.951241 0.935844 0.646296 0.053 Uiso 1 1 calc GR
H17B H 0.880573 1.010995 0.610796 0.053 Uiso 1 1 calc GR
H17C H 0.939784 0.949923 0.548600 0.053 Uiso 1 1 calc GR
C18 C 0.2976(3) 0.77590(14) 0.37083(16) 0.0187(6) Uani 1 1 d .
C19 C 0.1770(3) 0.77483(15) 0.42849(17) 0.0247(6) Uani 1 1 d .
H19A H 0.135375 0.724663 0.428400 0.037 Uiso 1 1 calc GR
H19B H 0.107282 0.811628 0.409713 0.037 Uiso 1 1 calc GR
H19C H 0.210387 0.787511 0.484656 0.037 Uiso 1 1 calc GR
C20 C 0.3664(3) 0.85275(14) 0.36957(17) 0.0238(6) Uani 1 1 d .
H20A H 0.401405 0.865527 0.425384 0.036 Uiso 1 1 calc GR
H20B H 0.298351 0.890423 0.350735 0.036 Uiso 1 1 calc GR
H20C H 0.443750 0.851780 0.331777 0.036 Uiso 1 1 calc GR
C21 C 0.2460(3) 0.75639(16) 0.28373(16) 0.0254(6) Uani 1 1 d .
H21A H 0.324530 0.755787 0.246760 0.038 Uiso 1 1 calc GR
H21B H 0.178205 0.793987 0.264414 0.038 Uiso 1 1 calc GR
H21C H 0.202110 0.706794 0.283801 0.038 Uiso 1 1 calc GR
C22 C 0.7448(3) 0.56847(14) 0.55587(16) 0.0176(6) Uani 1 1 d .
C23 C 0.8572(3) 0.56345(14) 0.61283(16) 0.0211(6) Uani 1 1 d .
H23 H 0.878234 0.605519 0.647068 0.025 Uiso 1 1 calc R
C24 C 0.9387(3) 0.49996(15) 0.62138(18) 0.0280(7) Uani 1 1 d .
H24 H 1.015131 0.499240 0.660027 0.034 Uiso 1 1 calc R
C25 C 0.9087(3) 0.43795(15) 0.57371(18) 0.0295(7) Uani 1 1 d .
H25 H 0.965836 0.394592 0.578059 0.035 Uiso 1 1 calc R
C26 C 0.7952(3) 0.43891(15) 0.51950(18) 0.0277(7) Uani 1 1 d .
H26 H 0.772280 0.395545 0.487731 0.033 Uiso 1 1 calc R
C27 C 0.7145(3) 0.50308(14) 0.51128(16) 0.0211(6) Uani 1 1 d .
H27 H 0.636148 0.502521 0.474085 0.025 Uiso 1 1 calc R
B1 B 0.6493(3) 0.64228(16) 0.55586(18) 0.0164(6) Uani 1 1 d .

loop_
_atom_site_aniso_label
_atom_site_aniso_U_11
_atom_site_aniso_U_22
_atom_site_aniso_U_33
_atom_site_aniso_U_23
_atom_site_aniso_U_13
_atom_site_aniso_U_12
Ni1 0.01538(19) 0.01745(19) 0.01647(19) -0.00010(14) 0.00040(13) 0.00337(13)
Cl1 0.0303(4) 0.0271(4) 0.0318(4) -0.0021(3) 0.0032(3) 0.0127(3)
N1 0.0145(12) 0.0267(13) 0.0167(12) 0.0031(10) 0.0014(9) 0.0016(9)
N2 0.0173(12) 0.0157(12) 0.0176(12) -0.0003(9) 0.0007(9) -0.0002(9)
N3 0.0139(11) 0.0176(11) 0.0150(11) 0.0013(9) 0.0010(9) 0.0008(9)
N4 0.0136(11) 0.0166(11) 0.0145(11) 0.0011(9) -0.0009(9) 0.0000(9)
N5 0.0119(11) 0.0149(11) 0.0148(11) 0.0007(9) 0.0008(8) 0.0009(9)
N6 0.0150(11) 0.0146(11) 0.0142(11) -0.0010(9) 0.0013(9) -0.0011(9)
C1 0.0144(14) 0.0231(14) 0.0135(13) -0.0021(11) -0.0029(11) -0.0007(11)
C2 0.0182(14) 0.0167(14) 0.0132(13) 0.0014(11) 0.0005(10) 0.0003(11)
C3 0.0145(13) 0.0169(13) 0.0130(13) 0.0010(11) 0.0003(10) -0.0011(11)
C4 0.0182(15) 0.0188(15) 0.0283(16) 0.0068(12) 0.0003(12) 0.0015(11)
C5 0.0149(14) 0.0193(15) 0.0180(14) 0.0009(11) 0.0014(11) 0.0009(10)
C6 0.0180(14) 0.0165(14) 0.0188(15) -0.0021(11) 0.0027(11) -0.0017(11)
C7 0.0226(16) 0.0278(16) 0.0255(16) 0.0128(13) 0.0027(12) -0.0006(12)
C8 0.0160(14) 0.0242(16) 0.0177(14) -0.0005(11) 0.0031(11) -0.0008(11)
C9 0.0204(15) 0.0224(15) 0.0152(14) -0.0022(12) 0.0015(11) -0.0020(11)
C10 0.0141(14) 0.0390(18) 0.0187(15) 0.0018(13) 0.0044(11) 0.0030(12)
C11 0.0217(15) 0.0412(18) 0.0221(15) -0.0074(14) 0.0032(12) 0.0084(13)
C12 0.0164(15) 0.0424(18) 0.0269(16) 0.0018(14) 0.0042(12) 0.0034(13)
C13 0.0227(16) 0.055(2) 0.0239(17) 0.0040(15) 0.0073(13) 0.0032(14)
C14 0.0295(16) 0.0124(14) 0.0221(15) 0.0003(11) 0.0004(12) -0.0026(11)
C15 0.0353(17) 0.0188(15) 0.0256(16) -0.0016(12) 0.0007(13) 0.0021(12)
C16 0.047(2) 0.0192(16) 0.0264(17) 0.0004(13) -0.0011(14) 0.0051(13)
C17 0.0369(19) 0.0187(16) 0.052(2) -0.0061(15) 0.0043(15) -0.0064(13)
C18 0.0169(14) 0.0207(14) 0.0183(14) 0.0007(11) -0.0042(11) 0.0045(11)
C19 0.0189(15) 0.0299(16) 0.0251(16) 0.0008(13) -0.0020(12) 0.0026(12)
C20 0.0249(16) 0.0208(15) 0.0256(16) 0.0028(12) -0.0003(12) 0.0035(12)
C21 0.0264(16) 0.0304(16) 0.0192(15) 0.0003(12) -0.0039(12) 0.0060(12)
C22 0.0154(14) 0.0183(14) 0.0194(14) 0.0043(11) 0.0058(11) -0.0004(11)
C23 0.0211(15) 0.0178(14) 0.0246(15) 0.0016(12) 0.0013(12) -0.0011(11)
C24 0.0181(15) 0.0292(17) 0.0367(18) 0.0101(14) -0.0009(13) 0.0026(12)
C25 0.0266(16) 0.0187(16) 0.0439(19) 0.0081(14) 0.0101(14) 0.0087(12)
C26 0.0329(18) 0.0176(15) 0.0330(17) -0.0009(13) 0.0068(14) 0.0003(12)
C27 0.0222(15) 0.0175(15) 0.0237(16) 0.0019(12) 0.0013(12) -0.0006(11)
B1 0.0159(16) 0.0175(16) 0.0158(16) -0.0009(12) -0.0003(12) -0.0009(12)

loop_
_atom_type_symbol
_atom_type_description
_atom_type_scat_dispersion_real
_atom_type_scat_dispersion_imag
_atom_type_scat_source
C C 0.0033 0.0016 'International Tables Vol C Tables 4.2.6.8 and 6.1.1.4'
H H 0.0000 0.0000 'International Tables Vol C Tables 4.2.6.8 and 6.1.1.4'
B B 0.0013 0.0007 'International Tables Vol C Tables 4.2.6.8 and 6.1.1.4'
Cl Cl 0.1484 0.1585 'International Tables Vol C Tables 4.2.6.8 and 6.1.1.4'
N N 0.0061 0.0033 'International Tables Vol C Tables 4.2.6.8 and 6.1.1.4'
Ni Ni 0.3393 1.1124 'International Tables Vol C Tables 4.2.6.8 and 6.1.1.4'

loop_
_geom_angle_atom_site_label_1
_geom_angle_atom_site_label_2
_geom_angle_atom_site_label_3
_geom_angle
C1 Ni1 Cl1 122.12(8)
C1 Ni1 C2 91.87(10)
C1 Ni1 C3 91.79(10)
C2 Ni1 Cl1 126.30(7)
C2 Ni1 C3 90.00(10)
C3 Ni1 Cl1 124.77(7)
C1 N1 C7 109.6(2)
C1 N1 C10 124.7(2)
C7 N1 C10 125.7(2)
C2 N2 C8 109.9(2)
C2 N2 C14 124.9(2)
C8 N2 C14 125.1(2)
C3 N3 C9 109.8(2)
C3 N3 C18 125.0(2)
C9 N3 C18 125.2(2)
C1 N4 C4 109.7(2)
C1 N4 B1 123.3(2)
C4 N4 B1 127.1(2)
C2 N5 C5 109.6(2)
C2 N5 B1 121.4(2)
C5 N5 B1 128.8(2)
C3 N6 C6 109.2(2)
C3 N6 B1 119.7(2)
C6 N6 B1 130.7(2)
N1 C1 Ni1 139.51(19)
N4 C1 Ni1 114.53(17)
N4 C1 N1 106.0(2)
N2 C2 Ni1 138.23(18)
N5 C2 Ni1 115.77(17)
N5 C2 N2 105.6(2)
N3 C3 Ni1 136.85(18)
N3 C3 N6 105.9(2)
N6 C3 Ni1 116.86(17)
N4 C4 H4 126.1
C7 C4 N4 107.8(2)
C7 C4 H4 126.1
N5 C5 H5 125.9
C8 C5 N5 108.1(2)
C8 C5 H5 125.9
N6 C6 H6 125.9
C9 C6 N6 108.2(2)
C9 C6 H6 125.9
N1 C7 H7 126.5
C4 C7 N1 106.9(2)
C4 C7 H7 126.5
N2 C8 H8 126.6
C5 C8 N2 106.7(2)
C5 C8 H8 126.6
N3 C9 H9 126.5
C6 C9 N3 106.9(2)
C6 C9 H9 126.5
N1 C10 C11 109.0(2)
N1 C10 C12 107.1(2)
N1 C10 C13 109.5(2)
C12 C10 C11 112.1(2)
C13 C10 C11 108.7(2)
C13 C10 C12 110.4(2)
C10 C11 H11A 109.5
C10 C11 H11B 109.5
C10 C11 H11C 109.5
H11A C11 H11B 109.5
H11A C11 H11C 109.5
H11B C11 H11C 109.5
C10 C12 H12B 109.5
C10 C12 H12A 109.5
C10 C12 H12C 109.5
H12B C12 H12C 109.5
H12A C12 H12B 109.5
H12A C12 H12C 109.5
C10 C13 H13A 109.5
C10 C13 H13B 109.5
C10 C13 H13C 109.5
H13A C13 H13B 109.5
H13A C13 H13C 109.5
H13B C13 H13C 109.5
N2 C14 C15 109.2(2)
N2 C14 C16 108.3(2)
N2 C14 C17 109.1(2)
C16 C14 C15 111.0(2)
C16 C14 C17 110.1(2)
C17 C14 C15 109.1(2)
C14 C15 H15A 109.5
C14 C15 H15B 109.5
C14 C15 H15C 109.5
H15A C15 H15B 109.5
H15A C15 H15C 109.5
H15B C15 H15C 109.5
C14 C16 H16A 109.5
C14 C16 H16B 109.5
C14 C16 H16C 109.5
H16A C16 H16B 109.5
H16A C16 H16C 109.5
H16B C16 H16C 109.5
C14 C17 H17A 109.5
C14 C17 H17B 109.5
C14 C17 H17C 109.5
H17A C17 H17B 109.5
H17A C17 H17C 109.5
H17B C17 H17C 109.5
N3 C18 C19 108.7(2)
N3 C18 C20 108.8(2)
N3 C18 C21 109.7(2)
C19 C18 C20 111.3(2)
C19 C18 C21 109.5(2)
C21 C18 C20 108.8(2)
C18 C19 H19A 109.5
C18 C19 H19B 109.5
C18 C19 H19C 109.5
H19A C19 H19B 109.5
H19A C19 H19C 109.5
H19B C19 H19C 109.5
C18 C20 H20A 109.5
C18 C20 H20B 109.5
C18 C20 H20C 109.5
H20A C20 H20B 109.5
H20A C20 H20C 109.5
H20B C20 H20C 109.5
C18 C21 H21A 109.5
C18 C21 H21B 109.5
C18 C21 H21C 109.5
H21A C21 H21B 109.5
H21A C21 H21C 109.5
H21B C21 H21C 109.5
C23 C22 B1 118.9(2)
C27 C22 C23 115.4(2)
C27 C22 B1 125.1(2)
C22 C23 H23 118.6
C24 C23 C22 122.9(3)
C24 C23 H23 118.6
C23 C24 H24 120.2
C25 C24 C23 119.6(3)
C25 C24 H24 120.2
C24 C25 H25 120.2
C24 C25 C26 119.7(3)
C26 C25 H25 120.2
C25 C26 H26 120.0
C25 C26 C27 120.1(3)
C27 C26 H26 120.0
C22 C27 H27 118.9
C26 C27 C22 122.2(3)
C26 C27 H27 118.9
N4 B1 N5 107.2(2)
N4 B1 C22 107.3(2)
N5 B1 C22 113.3(2)
N6 B1 N4 106.6(2)
N6 B1 N5 103.9(2)
N6 B1 C22 117.9(2)

loop_
_geom_bond_atom_site_label_1
_geom_bond_atom_site_label_2
_geom_bond_distance
Ni1 Cl1 2.2557(8)
Ni1 C1 1.993(3)
Ni1 C2 2.004(2)
Ni1 C3 2.013(2)
N1 C1 1.357(3)
N1 C7 1.385(3)
N1 C10 1.500(3)
N2 C2 1.364(3)
N2 C8 1.381(3)
N2 C14 1.500(3)
N3 C3 1.360(3)
N3 C9 1.383(3)
N3 C18 1.502(3)
N4 C1 1.350(3)
N4 C4 1.377(3)
N4 B1 1.573(3)
N5 C2 1.355(3)
N5 C5 1.376(3)
N5 B1 1.573(3)
N6 C3 1.363(3)
N6 C6 1.378(3)
N6 B1 1.569(4)
C4 H4 0.9500
C4 C7 1.337(4)
C5 H5 0.9500
C5 C8 1.340(4)
C6 H6 0.9500
C6 C9 1.341(4)
C7 H7 0.9500
C8 H8 0.9500
C9 H9 0.9500
C10 C11 1.525(4)
C10 C12 1.524(4)
C10 C13 1.519(4)
C11 H11A 0.9800
C11 H11B 0.9800
C11 H11C 0.9800
C12 H12B 0.9800
C12 H12A 0.9800
C12 H12C 0.9800
C13 H13A 0.9800
C13 H13B 0.9800
C13 H13C 0.9800
C14 C15 1.527(4)
C14 C16 1.512(4)
C14 C17 1.522(4)
C15 H15A 0.9800
C15 H15B 0.9800
C15 H15C 0.9800
C16 H16A 0.9800
C16 H16B 0.9800
C16 H16C 0.9800
C17 H17A 0.9800
C17 H17B 0.9800
C17 H17C 0.9800
C18 C19 1.515(4)
C18 C20 1.522(4)
C18 C21 1.519(4)
C19 H19A 0.9800
C19 H19B 0.9800
C19 H19C 0.9800
C20 H20A 0.9800
C20 H20B 0.9800
C20 H20C 0.9800
C21 H21A 0.9800
C21 H21B 0.9800
C21 H21C 0.9800
C22 C23 1.401(4)
C22 C27 1.396(4)
C22 B1 1.605(4)
C23 H23 0.9500
C23 C24 1.382(4)
C24 H24 0.9500
C24 C25 1.373(4)
C25 H25 0.9500
C25 C26 1.379(4)
C26 H26 0.9500
C26 C27 1.387(4)
C27 H27 0.9500
